data_4061027
loop_
_publ_author_name
'Gamer, Michael T.'
'Roesky, Peter W.'

_publ_section_title
;
 Synthesis and Structure of Potassium and Samarium
 Phosphine(phosphinimino)methanides
;
_journal_coden_ASTM ORGND7
_journal_issue 23
_journal_name_full Organometallics
_journal_page_first 5540
_journal_page_last 5544
_journal_paper_doi 10.1021/om049409d
_journal_volume 23
_journal_year 2004
_chemical_formula_sum 'C51.5 H64 N P2 Si Sm'
_chemical_formula_weight 937.42
_space_group_IT_number 14
_symmetry_cell_setting monoclinic
_symmetry_space_group_name_Hall '-P 2ybc'
_symmetry_space_group_name_H-M 'P 1 21/c 1'
_cell_angle_alpha 90.00
_cell_angle_beta 109.289(8)
_cell_angle_gamma 90.00
_cell_formula_units_Z 4
_cell_length_a 22.4232(8)
_cell_length_b 14.8800(8)
_cell_length_c 14.8460(16)
_cell_measurement_temperature 203(2)
_cell_volume 4675.4(6)
_diffrn_ambient_temperature 203(2)
_exptl_crystal_density_diffrn 1.332
_cod_original_sg_symbol_H-M 'P 21/c'
_cod_original_formula_sum 'C51.50 H64 N P2 Si Sm'
_cod_database_code 4061027

loop_
_symmetry_equiv_pos_as_xyz
'x, y, z'
'-x, y+1/2, -z+1/2'
'-x, -y, -z'
'x, -y-1/2, z-1/2'

loop_
_atom_site_label
_atom_site_type_symbol
_atom_site_fract_x
_atom_site_fract_y
_atom_site_fract_z
_atom_site_U_iso_or_equiv
_atom_site_adp_type
_atom_site_occupancy
_atom_site_symmetry_multiplicity
_atom_site_calc_flag
_atom_site_refinement_flags
_atom_site_disorder_assembly
_atom_site_disorder_group
C1 C 0.25888(17) 0.57801(19) 0.9100(2) 0.0246(6) Uani 1 1 d . . .
H1 H 0.2601 0.5873 0.9766 0.030 Uiso 1 1 calc R . .
C2 C 0.34407(18) 0.4416(2) 1.0346(2) 0.0313(7) Uani 1 1 d . . .
C3 C 0.3753(3) 0.3591(3) 1.0498(3) 0.0494(11) Uani 1 1 d . . .
H3 H 0.3723 0.3214 0.9977 0.059 Uiso 1 1 calc R . .
C4 C 0.4111(3) 0.3322(4) 1.1418(4) 0.0624(14) Uani 1 1 d . . .
H4 H 0.4314 0.2760 1.1515 0.075 Uiso 1 1 calc R . .
C5 C 0.4167(3) 0.3876(4) 1.2187(3) 0.0598(13) Uani 1 1 d . . .
H5 H 0.4400 0.3687 1.2808 0.072 Uiso 1 1 calc R . .
C6 C 0.3882(3) 0.4702(4) 1.2043(3) 0.0528(12) Uani 1 1 d . . .
H6 H 0.3937 0.5091 1.2564 0.063 Uiso 1 1 calc R . .
C7 C 0.3509(2) 0.4971(3) 1.1125(3) 0.0368(7) Uani 1 1 d . . .
H7 H 0.3305 0.5532 1.1036 0.044 Uiso 1 1 calc R . .
C8 C 0.3487(2) 0.4742(2) 0.8472(3) 0.0311(7) Uani 1 1 d . . .
C9 C 0.3253(2) 0.4631(3) 0.7484(3) 0.0428(9) Uani 1 1 d . . .
H9 H 0.2822 0.4515 0.7175 0.051 Uiso 1 1 calc R . .
C10 C 0.3666(3) 0.4695(5) 0.6953(4) 0.0629(14) Uani 1 1 d . . .
H10 H 0.3506 0.4616 0.6288 0.076 Uiso 1 1 calc R . .
C11 C 0.4288(3) 0.4867(4) 0.7380(4) 0.0597(14) Uani 1 1 d . . .
H11 H 0.4555 0.4914 0.7010 0.072 Uiso 1 1 calc R . .
C12 C 0.4531(3) 0.4973(3) 0.8363(4) 0.0535(12) Uani 1 1 d . . .
H12 H 0.4964 0.5086 0.8664 0.064 Uiso 1 1 calc R . .
C13 C 0.4124(2) 0.4910(3) 0.8900(3) 0.0406(9) Uani 1 1 d . . .
H13 H 0.4288 0.4983 0.9566 0.049 Uiso 1 1 calc R . .
C14 C 0.2512(2) 0.7710(2) 0.8680(2) 0.0340(8) Uani 1 1 d . . .
C15 C 0.1936(2) 0.7748(3) 0.8818(3) 0.0426(9) Uani 1 1 d . . .
H15 H 0.1761 0.7222 0.8978 0.051 Uiso 1 1 calc R . .
C16 C 0.1604(3) 0.8566(3) 0.8723(4) 0.0596(14) Uani 1 1 d . . .
H16 H 0.1210 0.8582 0.8819 0.072 Uiso 1 1 calc R . .
C17 C 0.1851(3) 0.9336(3) 0.8493(4) 0.0657(17) Uani 1 1 d . . .
H17 H 0.1631 0.9882 0.8440 0.079 Uiso 1 1 calc R . .
C18 C 0.2424(4) 0.9313(3) 0.8337(4) 0.0676(17) Uani 1 1 d . . .
H18 H 0.2594 0.9843 0.8175 0.081 Uiso 1 1 calc R . .
C19 C 0.2751(3) 0.8504(3) 0.8420(3) 0.0522(12) Uani 1 1 d . . .
H19 H 0.3137 0.8489 0.8300 0.063 Uiso 1 1 calc R . .
C20 C 0.3541(2) 0.7078(2) 1.0118(3) 0.0342(7) Uani 1 1 d . . .
C21 C 0.4180(3) 0.6908(3) 1.0405(4) 0.0524(11) Uani 1 1 d . . .
H21 H 0.4360 0.6657 0.9973 0.063 Uiso 1 1 calc R . .
C22 C 0.4563(4) 0.7107(4) 1.1336(5) 0.0773(18) Uani 1 1 d . . .
H22 H 0.4998 0.6988 1.1524 0.093 Uiso 1 1 calc R . .
C23 C 0.4312(3) 0.7475(4) 1.1986(4) 0.0720(17) Uani 1 1 d . . .
H23 H 0.4570 0.7591 1.2616 0.086 Uiso 1 1 calc R . .
C24 C 0.3685(3) 0.7667(4) 1.1697(3) 0.0602(14) Uani 1 1 d . . .
H24 H 0.3512 0.7937 1.2127 0.072 Uiso 1 1 calc R . .
C25 C 0.3295(3) 0.7468(3) 1.0777(3) 0.0447(9) Uani 1 1 d . . .
H25 H 0.2861 0.7598 1.0595 0.054 Uiso 1 1 calc R . .
C26 C 0.14457(18) 0.5698(2) 0.6526(2) 0.0281(6) Uani 1 1 d . . .
C27 C 0.09309(18) 0.6126(2) 0.6696(2) 0.0273(6) Uani 1 1 d . . .
C28 C 0.04517(19) 0.5479(2) 0.6608(2) 0.0295(7) Uani 1 1 d . . .
C29 C 0.06791(19) 0.4637(2) 0.6401(2) 0.0295(7) Uani 1 1 d . . .
C30 C 0.1283(2) 0.4772(2) 0.6332(2) 0.0299(7) Uani 1 1 d . . .
C31 C 0.2010(2) 0.6173(3) 0.6413(3) 0.0401(9) Uani 1 1 d . . .
H31A H 0.1900 0.6418 0.5773 0.060 Uiso 1 1 calc R . .
H31B H 0.2356 0.5751 0.6519 0.060 Uiso 1 1 calc R . .
H31C H 0.2138 0.6658 0.6874 0.060 Uiso 1 1 calc R . .
C32 C 0.0835(2) 0.7130(2) 0.6749(3) 0.0395(8) Uani 1 1 d . . .
H32A H 0.1241 0.7422 0.7023 0.059 Uiso 1 1 calc R . .
H32B H 0.0576 0.7247 0.7147 0.059 Uiso 1 1 calc R . .
H32C H 0.0625 0.7363 0.6113 0.059 Uiso 1 1 calc R . .
C33 C -0.0219(2) 0.5700(3) 0.6485(3) 0.0432(9) Uani 1 1 d . . .
H33A H -0.0239 0.6021 0.7043 0.065 Uiso 1 1 calc R . .
H33B H -0.0462 0.5149 0.6408 0.065 Uiso 1 1 calc R . .
H33C H -0.0392 0.6073 0.5923 0.065 Uiso 1 1 calc R . .
C34 C 0.0273(2) 0.3805(3) 0.6119(3) 0.0446(10) Uani 1 1 d . . .
H34A H -0.0077 0.3924 0.5539 0.067 Uiso 1 1 calc R . .
H34B H 0.0110 0.3645 0.6627 0.067 Uiso 1 1 calc R . .
H34C H 0.0524 0.3313 0.6010 0.067 Uiso 1 1 calc R . .
C35 C 0.1648(2) 0.4107(3) 0.5942(3) 0.0429(9) Uani 1 1 d . . .
H35A H 0.1909 0.3734 0.6458 0.064 Uiso 1 1 calc R . .
H35B H 0.1914 0.4430 0.5653 0.064 Uiso 1 1 calc R . .
H35C H 0.1354 0.3730 0.5465 0.064 Uiso 1 1 calc R . .
C36 C 0.1315(2) 0.5550(2) 0.9992(2) 0.0308(7) Uani 1 1 d . . .
C37 C 0.14427(19) 0.4609(2) 1.0104(2) 0.0302(7) Uani 1 1 d . . .
C38 C 0.09223(19) 0.4151(2) 0.9474(3) 0.0298(7) Uani 1 1 d . . .
C39 C 0.04638(19) 0.4792(2) 0.8984(2) 0.0297(7) Uani 1 1 d . . .
C40 C 0.07164(19) 0.5663(2) 0.9297(3) 0.0307(7) Uani 1 1 d . . .
C41 C 0.1693(3) 0.6253(3) 1.0674(3) 0.0471(11) Uani 1 1 d . . .
H41A H 0.1597 0.6842 1.0380 0.071 Uiso 1 1 calc R . .
H41B H 0.2140 0.6130 1.0825 0.071 Uiso 1 1 calc R . .
H41C H 0.1585 0.6241 1.1255 0.071 Uiso 1 1 calc R . .
C42 C 0.1984(2) 0.4177(3) 1.0877(3) 0.0450(10) Uani 1 1 d . . .
H42A H 0.1823 0.3880 1.1332 0.068 Uiso 1 1 calc R . .
H42B H 0.2287 0.4634 1.1202 0.068 Uiso 1 1 calc R . .
H42C H 0.2188 0.3738 1.0594 0.068 Uiso 1 1 calc R . .
C43 C 0.0817(3) 0.3145(3) 0.9466(4) 0.0508(12) Uani 1 1 d . . .
H43A H 0.1213 0.2836 0.9555 0.076 Uiso 1 1 calc R . .
H43B H 0.0511 0.2970 0.8860 0.076 Uiso 1 1 calc R . .
H43C H 0.0659 0.2985 0.9979 0.076 Uiso 1 1 calc R . .
C44 C -0.0208(2) 0.4564(3) 0.8447(3) 0.0479(10) Uani 1 1 d . . .
H44A H -0.0225 0.4162 0.7925 0.072 Uiso 1 1 calc R . .
H44B H -0.0440 0.5110 0.8196 0.072 Uiso 1 1 calc R . .
H44C H -0.0396 0.4272 0.8873 0.072 Uiso 1 1 calc R . .
C45 C 0.0364(3) 0.6541(3) 0.9057(3) 0.0486(11) Uani 1 1 d . . .
H45A H 0.0124 0.6637 0.9485 0.073 Uiso 1 1 calc R . .
H45B H 0.0078 0.6522 0.8404 0.073 Uiso 1 1 calc R . .
H45C H 0.0663 0.7029 0.9127 0.073 Uiso 1 1 calc R . .
C46 C 0.2534(3) 0.2154(3) 0.9679(4) 0.0502(11) Uani 1 1 d . . .
H46A H 0.2959 0.2274 1.0103 0.075 Uiso 1 1 calc R . .
H46B H 0.2491 0.1520 0.9519 0.075 Uiso 1 1 calc R . .
H46C H 0.2232 0.2317 0.9992 0.075 Uiso 1 1 calc R . .
C47 C 0.1563(3) 0.2508(3) 0.7749(4) 0.0495(11) Uani 1 1 d . . .
H47A H 0.1248 0.2770 0.7986 0.074 Uiso 1 1 calc R . .
H47B H 0.1524 0.1858 0.7738 0.074 Uiso 1 1 calc R . .
H47C H 0.1499 0.2725 0.7108 0.074 Uiso 1 1 calc R . .
C48 C 0.2944(3) 0.2441(3) 0.7959(4) 0.0511(12) Uani 1 1 d . . .
H48A H 0.2832 0.2699 0.7325 0.077 Uiso 1 1 calc R . .
H48B H 0.2927 0.1790 0.7910 0.077 Uiso 1 1 calc R . .
H48C H 0.3368 0.2626 0.8333 0.077 Uiso 1 1 calc R . .
C49 C 0.4587(5) 0.9542(9) 0.9849(11) 0.104(9) Uiso 0.50 1 d PG . 1
C50 C 0.5001(6) 0.8840(6) 0.9876(8) 0.118(6) Uiso 0.50 1 d PG . 1
C51 C 0.5638(6) 0.9015(6) 1.0047(8) 0.085(4) Uiso 0.50 1 d PG . 1
C52 C 0.5861(5) 0.9893(7) 1.0193(8) 0.093(5) Uiso 0.50 1 d PG . 1
C53 C 0.5447(7) 1.0595(6) 1.0167(9) 0.116(11) Uiso 0.50 1 d PG . 1
C54 C 0.4810(7) 1.0420(8) 0.9995(11) 0.096(5) Uiso 0.50 1 d PG . 1
N1 N 0.23773(15) 0.39947(17) 0.8710(2) 0.0266(5) Uani 1 1 d . . .
Si1 Si 0.23750(6) 0.28371(6) 0.85517(8) 0.0327(2) Uani 1 1 d . . .
P1 P 0.29347(4) 0.47180(6) 0.91372(6) 0.02366(16) Uani 1 1 d . . .
P2 P 0.30402(5) 0.67273(6) 0.88919(7) 0.02939(18) Uani 1 1 d . . .
Sm1 Sm 0.144969(7) 0.501091(10) 0.826318(9) 0.01954(5) Uani 1 1 d . . .

loop_
_atom_site_aniso_label
_atom_site_aniso_U_11
_atom_site_aniso_U_22
_atom_site_aniso_U_33
_atom_site_aniso_U_23
_atom_site_aniso_U_13
_atom_site_aniso_U_12
C1 0.0242(18) 0.0238(13) 0.0269(13) -0.0030(11) 0.0098(13) -0.0010(11)
C2 0.0205(19) 0.0395(17) 0.0312(15) 0.0054(13) 0.0047(14) 0.0007(13)
C3 0.044(3) 0.047(2) 0.045(2) 0.0062(18) -0.002(2) 0.0107(19)
C4 0.048(4) 0.062(3) 0.060(3) 0.021(2) -0.005(3) 0.014(2)
C5 0.042(4) 0.084(4) 0.043(2) 0.023(2) 0.000(2) 0.002(3)
C6 0.044(3) 0.080(3) 0.0317(18) 0.010(2) 0.008(2) -0.002(2)
C7 0.029(2) 0.050(2) 0.0285(14) 0.0034(15) 0.0059(14) -0.0013(16)
C8 0.030(2) 0.0328(15) 0.0336(16) -0.0001(12) 0.0138(16) 0.0037(13)
C9 0.030(3) 0.063(2) 0.0356(18) -0.0027(17) 0.0106(18) -0.0040(18)
C10 0.056(4) 0.103(4) 0.036(2) -0.011(2) 0.024(2) -0.013(3)
C11 0.046(3) 0.091(4) 0.055(3) -0.005(2) 0.033(3) -0.003(3)
C12 0.028(3) 0.084(3) 0.055(2) -0.002(2) 0.021(2) -0.004(2)
C13 0.025(2) 0.060(2) 0.0371(17) -0.0042(16) 0.0109(16) -0.0008(17)
C14 0.041(2) 0.0292(15) 0.0282(15) 0.0009(12) 0.0063(15) 0.0011(14)
C15 0.036(3) 0.042(2) 0.0427(19) 0.0013(16) 0.0027(18) 0.0052(16)
C16 0.052(4) 0.059(3) 0.057(3) -0.002(2) 0.004(3) 0.025(2)
C17 0.074(5) 0.036(2) 0.063(3) -0.004(2) -0.009(3) 0.018(2)
C18 0.086(6) 0.033(2) 0.073(3) 0.010(2) 0.011(3) -0.002(2)
C19 0.062(4) 0.037(2) 0.056(2) 0.0072(18) 0.017(3) -0.0040(19)
C20 0.027(2) 0.0292(15) 0.0415(18) 0.0005(13) 0.0044(16) -0.0062(13)
C21 0.030(3) 0.047(2) 0.072(3) -0.010(2) 0.007(2) -0.0033(17)
C22 0.043(5) 0.067(3) 0.100(5) -0.015(3) -0.005(4) -0.005(3)
C23 0.050(5) 0.077(4) 0.066(3) -0.012(3) -0.012(3) -0.008(3)
C24 0.053(4) 0.073(3) 0.045(2) -0.013(2) 0.003(2) -0.012(3)
C25 0.037(3) 0.052(2) 0.0387(19) -0.0082(17) 0.0043(19) -0.0019(18)
C26 0.028(2) 0.0340(16) 0.0207(12) 0.0039(11) 0.0068(13) 0.0007(13)
C27 0.0270(19) 0.0292(14) 0.0234(13) 0.0054(11) 0.0051(13) 0.0046(12)
C28 0.024(2) 0.0358(16) 0.0253(13) 0.0019(12) 0.0042(13) 0.0013(12)
C29 0.029(2) 0.0317(15) 0.0248(13) -0.0031(12) 0.0042(14) -0.0033(13)
C30 0.031(2) 0.0347(15) 0.0212(13) -0.0031(11) 0.0051(13) -0.0007(13)
C31 0.038(3) 0.048(2) 0.0383(18) 0.0072(16) 0.0179(19) -0.0051(17)
C32 0.039(3) 0.0335(17) 0.0421(19) 0.0083(14) 0.0087(18) 0.0026(15)
C33 0.021(2) 0.062(2) 0.043(2) 0.0119(18) 0.0071(18) 0.0083(17)
C34 0.043(3) 0.042(2) 0.045(2) -0.0113(16) 0.009(2) -0.0129(18)
C35 0.044(3) 0.049(2) 0.0364(18) -0.0118(16) 0.0149(19) 0.0054(18)
C36 0.038(2) 0.0318(15) 0.0299(15) -0.0054(12) 0.0212(16) -0.0026(13)
C37 0.033(2) 0.0346(16) 0.0269(14) 0.0065(13) 0.0152(15) 0.0037(14)
C38 0.027(2) 0.0309(15) 0.0367(16) 0.0048(12) 0.0175(16) -0.0017(12)
C39 0.026(2) 0.0369(16) 0.0297(14) 0.0037(12) 0.0138(15) 0.0022(12)
C40 0.031(2) 0.0332(16) 0.0348(16) 0.0032(13) 0.0202(16) 0.0056(13)
C41 0.054(3) 0.055(2) 0.0374(19) -0.0203(17) 0.022(2) -0.016(2)
C42 0.039(3) 0.062(3) 0.0327(17) 0.0161(17) 0.0094(18) 0.0068(19)
C43 0.056(3) 0.0326(18) 0.078(3) 0.0083(19) 0.041(3) -0.0046(17)
C44 0.033(3) 0.061(3) 0.052(2) 0.007(2) 0.018(2) -0.0085(19)
C45 0.058(3) 0.044(2) 0.052(2) 0.0052(18) 0.029(2) 0.023(2)
C46 0.053(3) 0.0344(19) 0.064(3) 0.0195(18) 0.020(2) 0.0078(18)
C47 0.043(3) 0.043(2) 0.059(3) -0.0087(19) 0.013(2) -0.0085(18)
C48 0.050(3) 0.043(2) 0.066(3) -0.010(2) 0.027(3) 0.0104(19)
N1 0.0244(16) 0.0236(11) 0.0330(13) 0.0021(10) 0.0110(12) 0.0048(10)
Si1 0.0329(6) 0.0232(4) 0.0435(5) -0.0016(4) 0.0147(5) 0.0032(4)
P1 0.0188(5) 0.0268(3) 0.0243(3) 0.0007(3) 0.0056(3) 0.0029(3)
P2 0.0287(5) 0.0283(4) 0.0331(4) 0.0002(3) 0.0128(4) -0.0028(3)
Sm1 0.01831(8) 0.02075(7) 0.01999(7) 0.00085(5) 0.00688(5) 0.00056(6)

loop_
_geom_bond_atom_site_label_1
_geom_bond_atom_site_label_2
_geom_bond_distance
_geom_bond_site_symmetry_2
_geom_bond_publ_flag
C1 P1 1.753(3) . ?
C1 P2 1.820(3) . ?
C1 Sm1 2.698(3) . ?
C2 C7 1.389(5) . ?
C2 C3 1.394(6) . ?
C2 P1 1.834(4) . ?
C3 C4 1.395(6) . ?
C4 C5 1.380(8) . ?
C5 C6 1.368(8) . ?
C6 C7 1.402(6) . ?
C8 C13 1.382(6) . ?
C8 C9 1.396(5) . ?
C8 P1 1.820(4) . ?
C9 C10 1.402(6) . ?
C10 C11 1.352(8) . ?
C11 C12 1.389(8) . ?
C12 C13 1.400(5) . ?
C14 C15 1.375(6) . ?
C14 C19 1.403(6) . ?
C14 P2 1.842(4) . ?
C15 C16 1.410(6) . ?
C16 C17 1.365(8) . ?
C17 C18 1.380(10) . ?
C18 C19 1.394(7) . ?
C20 C21 1.378(7) . ?
C20 C25 1.397(6) . ?
C20 P2 1.870(4) . ?
C21 C22 1.397(9) . ?
C22 C23 1.380(9) . ?
C23 C24 1.357(9) . ?
C24 C25 1.389(7) . ?
C26 C27 1.413(5) . ?
C26 C30 1.429(5) . ?
C26 C31 1.507(5) . ?
C26 Sm1 2.772(3) . ?
C27 C28 1.416(5) . ?
C27 C32 1.514(5) . ?
C27 Sm1 2.781(3) . ?
C28 C29 1.425(5) . ?
C28 C33 1.491(6) . ?
C28 Sm1 2.810(4) . ?
C29 C30 1.405(5) . ?
C29 C34 1.512(5) . ?
C29 Sm1 2.790(3) . ?
C30 C35 1.516(5) . ?
C30 Sm1 2.789(3) . ?
C36 C40 1.407(6) . ?
C36 C37 1.428(5) . ?
C36 C41 1.508(5) . ?
C36 Sm1 2.799(3) . ?
C37 C38 1.407(6) . ?
C37 C42 1.511(6) . ?
C37 Sm1 2.803(3) . ?
C38 C39 1.415(5) . ?
C38 C43 1.514(5) . ?
C38 Sm1 2.770(3) . ?
C39 C40 1.429(5) . ?
C39 C44 1.492(6) . ?
C39 Sm1 2.775(3) . ?
C40 C45 1.508(5) . ?
C40 Sm1 2.769(3) . ?
C46 Si1 1.888(4) . ?
C47 Si1 1.882(5) . ?
C48 Si1 1.869(4) . ?
C49 C53 0.22(3) 3_677 ?
C49 C52 1.30(2) 3_677 ?
C49 C54 1.30(2) 3_677 ?
C49 C50 1.3900 . ?
C49 C54 1.3900 . ?
C50 C54 1.173(18) 3_677 ?
C50 C53 1.30(3) 3_677 ?
C50 C51 1.3900 . ?
C51 C54 1.295(19) 3_677 ?
C51 C52 1.3900 . ?
C52 C49 1.295(18) 3_677 ?
C52 C53 1.3900 . ?
C52 C54 1.51(2) 3_677 ?
C53 C49 0.22(2) 3_677 ?
C53 C50 1.30(2) 3_677 ?
C53 C54 1.3900 . ?
C53 C54 1.607(18) 3_677 ?
C54 C50 1.17(3) 3_677 ?
C54 C51 1.295(19) 3_677 ?
C54 C49 1.30(2) 3_677 ?
C54 C52 1.51(3) 3_677 ?
C54 C54 1.510(17) 3_677 ?
C54 C53 1.61(3) 3_677 ?
N1 P1 1.612(3) . ?
N1 Si1 1.738(3) . ?
N1 Sm1 2.478(3) . ?
P1 Sm1 3.1792(10) . ?
